data_7153389
loop_
_publ_author_name
'Sar, Anobick'
'Lindeman, Sergey'
'Donaldson, William A.'

_publ_section_title
;
 De novo synthesis of polyhydroxyl aminocyclohexanes.
;
_journal_issue 17
_journal_name_full 'Organic &amp; biomolecular chemistry'
_journal_page_first 3908
_journal_page_last 3917
_journal_paper_doi 10.1039/c004730a
_journal_volume 8
_journal_year 2010
_chemical_absolute_configuration unk
_chemical_formula_sum 'C14 H11 N O4'
_chemical_formula_weight 257.24
_chemical_name_systematic
;
?
;
_space_group_IT_number 19
_symmetry_cell_setting orthorhombic
_symmetry_space_group_name_Hall 'P 2ac 2ab'
_symmetry_space_group_name_H-M 'P 21 21 21'
_atom_sites_solution_hydrogens geom
_atom_sites_solution_primary direct
_atom_sites_solution_secondary difmap
_audit_creation_method SHELXL-97
_cell_angle_alpha 90.00
_cell_angle_beta 90.00
_cell_angle_gamma 90.00
_cell_formula_units_Z 4
_cell_length_a 6.77800(10)
_cell_length_b 8.5059(2)
_cell_length_c 19.6445(4)
_cell_measurement_reflns_used 5170
_cell_measurement_temperature 100(2)
_cell_measurement_theta_max 67
_cell_measurement_theta_min 5
_cell_volume 1132.56(4)
_computing_cell_refinement 'SAINT v7.23A (Bruker, 2005)'
_computing_data_collection 'APEX2 v2.1-4 (Bruker, 2007)'
_computing_data_reduction 'SADABS-2004/1 (Bruker, 2005)'
_computing_molecular_graphics 'XP v5.1 (Bruker, 1998)'
_computing_publication_material 'XCIF v6.12 (Bruker, 2001)'
_computing_structure_refinement 'SHELXL-97 v.97-2 (Sheldrick, 1993-1997)'
_computing_structure_solution 'XS/SHELXTL v6.12 (Bruker, 2001)'
_diffrn_ambient_temperature 100(2)
_diffrn_measured_fraction_theta_full 0.986
_diffrn_measured_fraction_theta_max 0.986
_diffrn_measurement_device_type 'Bruker APEX2 CCD detector'
_diffrn_measurement_method '\w scans'
_diffrn_radiation_monochromator graphite
_diffrn_radiation_source 'fine-focus sealed tube'
_diffrn_radiation_type CuK\a
_diffrn_radiation_wavelength 1.54178
_diffrn_reflns_av_R_equivalents 0.0210
_diffrn_reflns_av_sigmaI/netI 0.0116
_diffrn_reflns_limit_h_max 8
_diffrn_reflns_limit_h_min 0
_diffrn_reflns_limit_k_max 10
_diffrn_reflns_limit_k_min 0
_diffrn_reflns_limit_l_max 23
_diffrn_reflns_limit_l_min 0
_diffrn_reflns_number 9242
_diffrn_reflns_theta_full 67.63
_diffrn_reflns_theta_max 67.63
_diffrn_reflns_theta_min 4.50
_exptl_absorpt_coefficient_mu 0.938
_exptl_absorpt_correction_T_max 0.9724
_exptl_absorpt_correction_T_min 0.8721
_exptl_absorpt_correction_type multi-scan
_exptl_absorpt_process_details
;
SADABS. Program for empirical absorption correction of
area-detector data. University of Goetingen. Germany.
Sheldrick, G. M. 1996
;
_exptl_crystal_colour colorless
_exptl_crystal_density_diffrn 1.509
_exptl_crystal_density_method 'not measured'
_exptl_crystal_description plate
_exptl_crystal_F_000 536
_exptl_crystal_size_max 0.15
_exptl_crystal_size_mid 0.12
_exptl_crystal_size_min 0.03
_refine_diff_density_max 0.176
_refine_diff_density_min -0.191
_refine_diff_density_rms 0.037
_refine_ls_abs_structure_details 'Flack H D (1983), Acta Cryst. A39, 876-881'
_refine_ls_abs_structure_Flack 0.6(3)
_refine_ls_extinction_method none
_refine_ls_goodness_of_fit_ref 0.994
_refine_ls_hydrogen_treatment constr
_refine_ls_matrix_type full
_refine_ls_number_parameters 172
_refine_ls_number_reflns 1191
_refine_ls_number_restraints 0
_refine_ls_restrained_S_all 0.994
_refine_ls_R_factor_all 0.0305
_refine_ls_R_factor_gt 0.0290
_refine_ls_shift/su_max 0.001
_refine_ls_shift/su_mean 0.000
_refine_ls_structure_factor_coef Fsqd
_refine_ls_weighting_details 'calc w=1/[\s^2^(Fo^2^)+(0.0572P)^2^+0.3062P] where P=(Fo^2^+2Fc^2^)/3'
_refine_ls_weighting_scheme calc
_refine_ls_wR_factor_gt 0.0763
_refine_ls_wR_factor_ref 0.0773
_reflns_number_gt 1145
_reflns_number_total 1191
_reflns_threshold_expression >2sigma(I)
_cod_data_source_file c004730a.txt
_cod_data_source_block donv
_cod_database_code 7153389

loop_
_symmetry_equiv_pos_as_xyz
'x, y, z'
'-x+1/2, -y, z+1/2'
'-x, y+1/2, -z+1/2'
'x+1/2, -y+1/2, -z'

loop_
_atom_site_label
_atom_site_type_symbol
_atom_site_fract_x
_atom_site_fract_y
_atom_site_fract_z
_atom_site_U_iso_or_equiv
_atom_site_adp_type
_atom_site_occupancy
_atom_site_symmetry_multiplicity
_atom_site_calc_flag
_atom_site_refinement_flags
O1 O 0.7188(2) 0.49683(18) 0.20363(7) 0.0246(4) Uani 1 1 d .
O2 O 0.6032(2) 0.40112(17) 0.25400(7) 0.0266(4) Uani 1 1 d .
O3 O 0.2898(2) 0.48427(17) 0.12256(7) 0.0220(3) Uani 1 1 d .
O4 O 0.8111(2) 0.36468(18) -0.01759(7) 0.0252(4) Uani 1 1 d .
N1 N 0.5751(3) 0.39995(19) 0.06631(8) 0.0167(4) Uani 1 1 d .
C1 C 0.8274(3) 0.3934(2) 0.15869(10) 0.0202(4) Uani 1 1 d .
H1A H 0.9160 0.4560 0.1284 0.024 Uiso 1 1 calc R
C2 C 0.9456(3) 0.2792(2) 0.19979(10) 0.0231(5) Uani 1 1 d .
H2A H 1.0850 0.2697 0.1965 0.028 Uiso 1 1 calc R
C3 C 0.8368(3) 0.1935(3) 0.24090(10) 0.0227(5) Uani 1 1 d .
H3A H 0.8885 0.1140 0.2698 0.027 Uiso 1 1 calc R
C4 C 0.6224(3) 0.2350(2) 0.23725(11) 0.0224(5) Uani 1 1 d .
H4A H 0.5460 0.1701 0.2705 0.027 Uiso 1 1 calc R
C5 C 0.5428(3) 0.2091(2) 0.16544(9) 0.0213(4) Uani 1 1 d .
H5A H 0.4058 0.2487 0.1620 0.026 Uiso 1 1 calc R
H5B H 0.5429 0.0956 0.1543 0.026 Uiso 1 1 calc R
C6 C 0.6780(3) 0.2994(2) 0.11579(10) 0.0192(4) Uani 1 1 d .
H6A H 0.7543 0.2194 0.0893 0.023 Uiso 1 1 calc R
C7 C 0.3916(3) 0.4742(2) 0.07219(10) 0.0179(4) Uani 1 1 d .
C8 C 0.6543(3) 0.4188(2) 0.00081(10) 0.0185(4) Uani 1 1 d .
C11 C 0.3506(3) 0.5445(2) 0.00381(10) 0.0176(4) Uani 1 1 d .
C12 C 0.1871(3) 0.6264(2) -0.01777(10) 0.0213(4) Uani 1 1 d .
H12A H 0.0783 0.6454 0.0116 0.026 Uiso 1 1 calc R
C13 C 0.1892(3) 0.6809(2) -0.08545(10) 0.0234(5) Uani 1 1 d .
H13A H 0.0790 0.7374 -0.1026 0.028 Uiso 1 1 calc R
C14 C 0.3503(4) 0.6530(2) -0.12740(10) 0.0243(5) Uani 1 1 d .
H14A H 0.3485 0.6922 -0.1727 0.029 Uiso 1 1 calc R
C15 C 0.5146(3) 0.5689(2) -0.10502(10) 0.0222(5) Uani 1 1 d .
H15A H 0.6245 0.5500 -0.1339 0.027 Uiso 1 1 calc R
C16 C 0.5098(3) 0.5141(2) -0.03825(10) 0.0186(4) Uani 1 1 d .

loop_
_atom_site_aniso_label
_atom_site_aniso_U_11
_atom_site_aniso_U_22
_atom_site_aniso_U_33
_atom_site_aniso_U_23
_atom_site_aniso_U_13
_atom_site_aniso_U_12
O1 0.0287(8) 0.0178(7) 0.0274(7) -0.0015(6) 0.0045(7) -0.0041(7)
O2 0.0291(8) 0.0248(7) 0.0259(8) -0.0028(6) 0.0107(7) -0.0009(7)
O3 0.0209(7) 0.0258(7) 0.0191(7) 0.0009(6) 0.0056(6) 0.0033(7)
O4 0.0228(8) 0.0289(8) 0.0239(7) 0.0011(6) 0.0062(6) 0.0054(7)
N1 0.0164(8) 0.0174(8) 0.0164(8) -0.0006(6) 0.0004(6) -0.0001(7)
C1 0.0163(9) 0.0231(10) 0.0213(9) 0.0026(9) 0.0026(8) -0.0030(9)
C2 0.0175(10) 0.0290(10) 0.0227(10) -0.0044(9) -0.0023(9) 0.0022(10)
C3 0.0279(12) 0.0218(10) 0.0182(9) 0.0003(8) -0.0051(9) 0.0009(10)
C4 0.0260(11) 0.0211(10) 0.0203(9) 0.0012(8) 0.0033(9) -0.0019(9)
C5 0.0203(10) 0.0201(9) 0.0235(10) 0.0027(8) 0.0002(9) -0.0015(9)
C6 0.0198(10) 0.0176(9) 0.0201(10) 0.0004(8) 0.0000(9) 0.0024(9)
C7 0.0187(9) 0.0151(9) 0.0200(10) -0.0023(8) -0.0002(8) -0.0025(8)
C8 0.0186(10) 0.0171(9) 0.0199(10) -0.0028(8) 0.0020(8) -0.0034(8)
C11 0.0208(10) 0.0149(9) 0.0172(9) -0.0016(7) -0.0015(8) -0.0041(8)
C12 0.0239(10) 0.0178(9) 0.0222(9) -0.0020(8) 0.0008(9) 0.0001(9)
C13 0.0286(11) 0.0177(10) 0.0239(10) -0.0002(8) -0.0022(10) 0.0030(9)
C14 0.0341(12) 0.0213(10) 0.0174(9) 0.0008(8) -0.0036(9) -0.0024(10)
C15 0.0276(11) 0.0207(10) 0.0183(9) -0.0022(8) 0.0047(8) -0.0032(9)
C16 0.0199(10) 0.0155(9) 0.0205(10) -0.0028(8) 0.0012(8) -0.0030(8)

loop_
_atom_type_symbol
_atom_type_description
_atom_type_scat_dispersion_real
_atom_type_scat_dispersion_imag
_atom_type_scat_source
C C 0.0181 0.0091 'International Tables Vol C Tables 4.2.6.8 and 6.1.1.4'
H H 0.0000 0.0000 'International Tables Vol C Tables 4.2.6.8 and 6.1.1.4'
N N 0.0311 0.0180 'International Tables Vol C Tables 4.2.6.8 and 6.1.1.4'
O O 0.0492 0.0322 'International Tables Vol C Tables 4.2.6.8 and 6.1.1.4'

loop_
_geom_angle_atom_site_label_1
_geom_angle_atom_site_label_2
_geom_angle_atom_site_label_3
_geom_angle
C1 O1 O2 109.72(14)
C4 O2 O1 109.30(14)
C7 N1 C8 111.34(16)
C7 N1 C6 128.99(16)
C8 N1 C6 119.42(16)
O1 C1 C2 109.76(16)
O1 C1 C6 108.34(16)
C2 C1 C6 108.10(17)
O1 C1 H1A 110.2
C2 C1 H1A 110.2
C6 C1 H1A 110.2
C3 C2 C1 113.01(19)
C3 C2 H2A 123.5
C1 C2 H2A 123.5
C2 C3 C4 112.62(19)
C2 C3 H3A 123.7
C4 C3 H3A 123.7
O2 C4 C3 107.72(18)
O2 C4 C5 108.50(17)
C3 C4 C5 110.70(18)
O2 C4 H4A 110.0
C3 C4 H4A 110.0
C5 C4 H4A 110.0
C4 C5 C6 107.61(17)
C4 C5 H5A 110.2
C6 C5 H5A 110.2
C4 C5 H5B 110.2
C6 C5 H5B 110.2
H5A C5 H5B 108.5
N1 C6 C1 111.80(16)
N1 C6 C5 115.20(17)
C1 C6 C5 107.61(15)
N1 C6 H6A 107.3
C1 C6 H6A 107.3
C5 C6 H6A 107.3
O3 C7 N1 127.33(18)
O3 C7 C11 126.89(18)
N1 C7 C11 105.74(16)
O4 C8 N1 124.38(19)
O4 C8 C16 129.13(19)
N1 C8 C16 106.49(16)
C12 C11 C16 122.60(18)
C12 C11 C7 128.95(19)
C16 C11 C7 108.45(17)
C11 C12 C13 116.7(2)
C11 C12 H12A 121.6
C13 C12 H12A 121.6
C14 C13 C12 120.8(2)
C14 C13 H13A 119.6
C12 C13 H13A 119.6
C13 C14 C15 121.92(19)
C13 C14 H14A 119.0
C15 C14 H14A 119.0
C16 C15 C14 116.7(2)
C16 C15 H15A 121.6
C14 C15 H15A 121.6
C11 C16 C15 121.23(19)
C11 C16 C8 107.94(17)
C15 C16 C8 130.83(19)

loop_
_geom_bond_atom_site_label_1
_geom_bond_atom_site_label_2
_geom_bond_distance
O1 C1 1.448(3)
O1 O2 1.502(2)
O2 C4 1.456(3)
O3 C7 1.209(2)
O4 C8 1.213(3)
N1 C7 1.400(3)
N1 C8 1.403(2)
N1 C6 1.471(3)
C1 C2 1.496(3)
C1 C6 1.541(3)
C1 H1A 1.0000
C2 C3 1.315(3)
C2 H2A 0.9500
C3 C4 1.497(3)
C3 H3A 0.9500
C4 C5 1.526(3)
C4 H4A 1.0000
C5 C6 1.543(3)
C5 H5A 0.9900
C5 H5B 0.9900
C6 H6A 1.0000
C7 C11 1.496(3)
C8 C16 1.485(3)
C11 C12 1.376(3)
C11 C16 1.383(3)
C12 C13 1.408(3)
C12 H12A 0.9500
C13 C14 1.388(3)
C13 H13A 0.9500
C14 C15 1.395(3)
C14 H14A 0.9500
C15 C16 1.392(3)
C15 H15A 0.9500

loop_
_geom_torsion_atom_site_label_1
_geom_torsion_atom_site_label_2
_geom_torsion_atom_site_label_3
_geom_torsion_atom_site_label_4
_geom_torsion
C1 O1 O2 C4 -5.5(2)
O2 O1 C1 C2 -52.3(2)
O2 O1 C1 C6 65.56(18)
O1 C1 C2 C3 58.3(2)
C6 C1 C2 C3 -59.7(2)
C1 C2 C3 C4 -1.4(3)
O1 O2 C4 C3 60.2(2)
O1 O2 C4 C5 -59.7(2)
C2 C3 C4 O2 -58.0(2)
C2 C3 C4 C5 60.5(2)
O2 C4 C5 C6 64.9(2)
C3 C4 C5 C6 -53.1(2)
C7 N1 C6 C1 -95.7(2)
C8 N1 C6 C1 90.6(2)
C7 N1 C6 C5 27.6(3)
C8 N1 C6 C5 -146.16(17)
O1 C1 C6 N1 69.5(2)
C2 C1 C6 N1 -171.61(16)
O1 C1 C6 C5 -57.9(2)
C2 C1 C6 C5 60.9(2)
C4 C5 C6 N1 -130.99(18)
C4 C5 C6 C1 -5.5(2)
C8 N1 C7 O3 -177.02(19)
C6 N1 C7 O3 8.8(3)
C8 N1 C7 C11 0.8(2)
C6 N1 C7 C11 -173.40(17)
C7 N1 C8 O4 -179.37(18)
C6 N1 C8 O4 -4.6(3)
C7 N1 C8 C16 0.4(2)
C6 N1 C8 C16 175.21(16)
O3 C7 C11 C12 -4.1(3)
N1 C7 C11 C12 178.14(18)
O3 C7 C11 C16 176.05(19)
N1 C7 C11 C16 -1.7(2)
C16 C11 C12 C13 -0.7(3)
C7 C11 C12 C13 179.41(19)
C11 C12 C13 C14 -0.4(3)
C12 C13 C14 C15 0.8(3)
C13 C14 C15 C16 -0.1(3)
C12 C11 C16 C15 1.5(3)
C7 C11 C16 C15 -178.56(18)
C12 C11 C16 C8 -177.89(18)
C7 C11 C16 C8 2.0(2)
C14 C15 C16 C11 -1.1(3)
C14 C15 C16 C8 178.18(19)
O4 C8 C16 C11 178.2(2)
N1 C8 C16 C11 -1.5(2)
O4 C8 C16 C15 -1.1(3)
N1 C8 C16 C15 179.1(2)
